data_2224352
loop_
_publ_author_name
'Lima, Carlos F. R. A. C.'
'Gomes, Ligia R.'
'Santos, Lu\'is M. N. B. F.'
'Low, John Nicolson'

_publ_section_title
;
 4-(1-Naphthyl)benzoic acid
;
_journal_coeditor_code LH2945
_journal_issue 12
_journal_name_full 'Acta Crystallographica Section E'
_journal_page_first o3037
_journal_paper_doi 10.1107/S1600536809046339
_journal_volume 65
_journal_year 2009
_chemical_formula_iupac 'C17 H12 O2'
_chemical_formula_moiety 'C17 H12 O2'
_chemical_formula_sum 'C17 H12 O2'
_chemical_formula_weight 248.27
_chemical_melting_point 509
_chemical_name_systematic
;
4-(1-Naphthyl)benzoic acid
;
_space_group_IT_number 14
_symmetry_cell_setting monoclinic
_symmetry_space_group_name_Hall '-P 2ybc'
_symmetry_space_group_name_H-M 'P 1 21/c 1'
_atom_sites_solution_hydrogens geom
_atom_sites_solution_primary direct
_atom_sites_solution_secondary difmap
_audit_creation_method SHELXL-97
_cell_angle_alpha 90.00
_cell_angle_beta 99.323(3)
_cell_angle_gamma 90.00
_cell_formula_units_Z 4
_cell_length_a 3.8972(6)
_cell_length_b 40.511(6)
_cell_length_c 7.6106(12)
_cell_measurement_reflns_used 1563
_cell_measurement_temperature 150(2)
_cell_measurement_theta_max 26.44
_cell_measurement_theta_min 6.33
_cell_volume 1185.7(3)
_computing_cell_refinement 'APEX2 and SAINT (Bruker, 2004)'
_computing_data_collection 'APEX2 (Bruker, 2004)'
_computing_data_reduction 'SAINT (Bruker, 2004)'
_computing_molecular_graphics 'ORTEPII (Johnson, 1976) and PLATON (Spek, 2009)'
_computing_publication_material 'SHELXL97 (Sheldrick, 2008)'
_computing_structure_refinement 'SHELXL97 (Sheldrick, 2008)'
_computing_structure_solution 'SHELXS97 (Sheldrick, 2008)'
_diffrn_ambient_temperature 150(2)
_diffrn_detector_area_resol_mean 8.333
_diffrn_measured_fraction_theta_full 0.99
_diffrn_measured_fraction_theta_max 0.991
_diffrn_measurement_device_type 'Bruker SMART APEXII'
_diffrn_measurement_method \w
_diffrn_radiation_monochromator graphite
_diffrn_radiation_source 'fine-focus sealed tube'
_diffrn_radiation_type MoK\a
_diffrn_radiation_wavelength 0.71073
_diffrn_reflns_av_R_equivalents 0.0232
_diffrn_reflns_av_sigmaI/netI 0.0385
_diffrn_reflns_limit_h_max 4
_diffrn_reflns_limit_h_min -2
_diffrn_reflns_limit_k_max 50
_diffrn_reflns_limit_k_min -45
_diffrn_reflns_limit_l_max 9
_diffrn_reflns_limit_l_min -9
_diffrn_reflns_number 4700
_diffrn_reflns_theta_full 25.00
_diffrn_reflns_theta_max 26.44
_diffrn_reflns_theta_min 2.89
_exptl_absorpt_coefficient_mu 0.090
_exptl_absorpt_correction_T_max 0.9982
_exptl_absorpt_correction_T_min 0.9734
_exptl_absorpt_correction_type multi-scan
_exptl_absorpt_process_details '(SADABS; Bruker, 2003)'
_exptl_crystal_colour colorless
_exptl_crystal_density_diffrn 1.391
_exptl_crystal_density_method 'not measured'
_exptl_crystal_description plate
_exptl_crystal_F_000 520
_exptl_crystal_size_max 0.30
_exptl_crystal_size_mid 0.18
_exptl_crystal_size_min 0.02
_refine_diff_density_max 0.249
_refine_diff_density_min -0.169
_refine_ls_extinction_coef 0.008(2)
_refine_ls_extinction_expression Fc^*^=kFc[1+0.001xFc^2^\l^3^/sin(2\q)]^-1/4^
_refine_ls_extinction_method 'SHELXL97 (Sheldrick, 2008)'
_refine_ls_goodness_of_fit_ref 1.044
_refine_ls_hydrogen_treatment constr
_refine_ls_matrix_type full
_refine_ls_number_parameters 174
_refine_ls_number_reflns 2412
_refine_ls_number_restraints 0
_refine_ls_restrained_S_all 1.044
_refine_ls_R_factor_all 0.0596
_refine_ls_R_factor_gt 0.0443
_refine_ls_shift/su_max 0.001
_refine_ls_shift/su_mean 0.000
_refine_ls_structure_factor_coef Fsqd
_refine_ls_weighting_details 'calc w=1/[\s^2^(Fo^2^)+(0.0453P)^2^+0.4999P] where P=(Fo^2^+2Fc^2^)/3'
_refine_ls_weighting_scheme calc
_refine_ls_wR_factor_gt 0.1004
_refine_ls_wR_factor_ref 0.1074
_reflns_number_gt 1954
_reflns_number_total 2412
_reflns_threshold_expression I>2\s(I)
_cod_data_source_file lh2945.cif
_cod_data_source_block I
_cod_original_sg_symbol_H-M 'P 21/c'
_cod_database_code 2224352
_cod_database_fobs_code 2224352

loop_
_symmetry_equiv_pos_as_xyz
'x, y, z'
'-x, y+1/2, -z+1/2'
'-x, -y, -z'
'x, -y-1/2, z-1/2'

loop_
_atom_site_type_symbol
_atom_site_label
_atom_site_fract_x
_atom_site_fract_y
_atom_site_fract_z
_atom_site_U_iso_or_equiv
_atom_site_adp_type
_atom_site_calc_flag
_atom_site_refinement_flags
_atom_site_occupancy
_atom_site_disorder_assembly
_atom_site_disorder_group
O O41 0.5693(4) 0.50335(3) 0.73150(17) 0.0320(3) Uani d . 1 . .
H H41 0.4832 0.4923 0.6419 0.048 Uiso d PR 0.62(3) A -1
O O42 0.7354(4) 0.53531(3) 0.52203(16) 0.0330(3) Uani d . 1 . .
H H42 0.6502 0.5202 0.4440 0.050 Uiso d PR 0.38(3) A -2
C C1 1.1807(4) 0.62769(4) 1.2149(2) 0.0187(4) Uani d . 1 . .
C C2 1.3777(4) 0.61873(4) 1.3748(2) 0.0214(4) Uani d . 1 . .
H H2 1.4358 0.5961 1.3961 0.026 Uiso calc R 1 . .
C C3 1.4950(4) 0.64219(5) 1.5074(2) 0.0248(4) Uani d . 1 . .
H H3 1.6296 0.6353 1.6166 0.030 Uiso calc R 1 . .
C C4 1.4159(5) 0.67478(5) 1.4795(2) 0.0260(4) Uani d . 1 . .
H H4 1.5015 0.6905 1.5683 0.031 Uiso calc R 1 . .
C C5 1.1179(5) 0.71913(4) 1.2917(2) 0.0266(4) Uani d . 1 . .
H H5 1.2060 0.7349 1.3797 0.032 Uiso calc R 1 . .
C C6 0.9075(5) 0.72919(4) 1.1408(2) 0.0288(4) Uani d . 1 . .
H H6 0.8491 0.7519 1.1242 0.035 Uiso calc R 1 . .
C C7 0.7765(5) 0.70599(4) 1.0094(2) 0.0267(4) Uani d . 1 . .
H H7 0.6281 0.7131 0.9047 0.032 Uiso calc R 1 . .
C C8 0.8613(4) 0.67326(4) 1.0313(2) 0.0224(4) Uani d . 1 . .
H H8 0.7689 0.6579 0.9414 0.027 Uiso calc R 1 . .
C C9 1.2078(4) 0.68535(4) 1.3196(2) 0.0216(4) Uani d . 1 . .
C C10 1.0846(4) 0.66168(4) 1.1855(2) 0.0190(4) Uani d . 1 . .
C C11 1.0745(4) 0.60175(4) 1.0782(2) 0.0180(4) Uani d . 1 . .
C C12 1.1205(4) 0.60601(4) 0.9008(2) 0.0197(4) Uani d . 1 . .
H H12 1.2256 0.6257 0.8670 0.024 Uiso calc R 1 . .
C C13 1.0158(4) 0.58211(4) 0.7744(2) 0.0196(4) Uani d . 1 . .
H H13 1.0497 0.5854 0.6548 0.024 Uiso calc R 1 . .
C C14 0.8601(4) 0.55312(4) 0.8215(2) 0.0192(4) Uani d . 1 . .
C C15 0.8267(4) 0.54788(4) 0.9991(2) 0.0209(4) Uani d . 1 . .
H H15 0.7294 0.5278 1.0334 0.025 Uiso calc R 1 . .
C C16 0.9353(4) 0.57188(4) 1.1253(2) 0.0203(4) Uani d . 1 . .
H H16 0.9147 0.5680 1.2462 0.024 Uiso calc R 1 . .
C C41 0.7169(4) 0.52934(4) 0.6815(2) 0.0215(4) Uani d . 1 . .

loop_
_atom_site_aniso_label
_atom_site_aniso_U_11
_atom_site_aniso_U_22
_atom_site_aniso_U_33
_atom_site_aniso_U_12
_atom_site_aniso_U_13
_atom_site_aniso_U_23
O41 0.0478(8) 0.0241(7) 0.0241(7) -0.0120(6) 0.0064(6) -0.0021(5)
O42 0.0525(9) 0.0286(7) 0.0179(6) -0.0113(6) 0.0056(6) -0.0031(5)
C1 0.0165(8) 0.0231(9) 0.0172(8) -0.0026(7) 0.0047(6) -0.0008(6)
C2 0.0207(8) 0.0243(9) 0.0193(8) 0.0012(7) 0.0042(6) 0.0003(7)
C3 0.0238(9) 0.0331(10) 0.0166(8) -0.0004(8) 0.0008(6) -0.0005(7)
C4 0.0260(9) 0.0323(10) 0.0196(9) -0.0054(8) 0.0035(7) -0.0075(7)
C5 0.0301(10) 0.0227(9) 0.0290(9) -0.0060(8) 0.0110(8) -0.0065(7)
C6 0.0341(10) 0.0208(9) 0.0350(10) 0.0031(8) 0.0156(8) 0.0023(8)
C7 0.0274(10) 0.0290(10) 0.0242(9) 0.0041(8) 0.0060(7) 0.0045(7)
C8 0.0225(9) 0.0249(9) 0.0199(8) -0.0024(7) 0.0034(6) -0.0008(7)
C9 0.0197(9) 0.0247(9) 0.0217(8) -0.0033(7) 0.0072(7) -0.0021(7)
C10 0.0171(8) 0.0218(9) 0.0193(8) -0.0024(7) 0.0064(6) 0.0006(6)
C11 0.0147(8) 0.0198(8) 0.0189(8) 0.0030(6) 0.0014(6) -0.0001(6)
C12 0.0190(8) 0.0206(9) 0.0193(8) -0.0013(7) 0.0023(6) 0.0025(7)
C13 0.0203(8) 0.0220(9) 0.0165(8) 0.0012(7) 0.0027(6) 0.0016(6)
C14 0.0186(8) 0.0194(8) 0.0189(8) 0.0019(7) 0.0011(6) -0.0008(6)
C15 0.0226(9) 0.0188(9) 0.0211(8) 0.0000(7) 0.0028(6) 0.0034(7)
C16 0.0221(9) 0.0226(9) 0.0163(8) 0.0019(7) 0.0035(6) 0.0035(6)
C41 0.0231(9) 0.0200(9) 0.0217(8) 0.0018(7) 0.0042(6) 0.0014(7)

loop_
_atom_type_symbol
_atom_type_description
_atom_type_scat_dispersion_real
_atom_type_scat_dispersion_imag
_atom_type_scat_source
C C 0.0033 0.0016 'International Tables Vol C Tables 4.2.6.8 and 6.1.1.4'
H H 0.0000 0.0000 'International Tables Vol C Tables 4.2.6.8 and 6.1.1.4'
O O 0.0106 0.0060 'International Tables Vol C Tables 4.2.6.8 and 6.1.1.4'

loop_
_geom_angle_atom_site_label_1
_geom_angle_atom_site_label_2
_geom_angle_atom_site_label_3
_geom_angle_site_symmetry_1
_geom_angle_site_symmetry_3
_geom_angle
_geom_angle_publ_flag
C41 O41 H41 . . 109.6 ?
C41 O42 H42 . . 116.4 ?
C2 C1 C10 . . 118.95(15) ?
C2 C1 C11 . . 118.87(15) ?
C10 C1 C11 . . 122.17(14) ?
C1 C2 C3 . . 121.67(16) ?
C1 C2 H2 . . 119.2 ?
C3 C2 H2 . . 119.2 ?
C4 C3 C2 . . 120.18(16) ?
C4 C3 H3 . . 119.9 ?
C2 C3 H3 . . 119.9 ?
C3 C4 C9 . . 120.68(16) ?
C3 C4 H4 . . 119.7 ?
C9 C4 H4 . . 119.7 ?
C6 C5 C9 . . 121.00(17) ?
C6 C5 H5 . . 119.5 ?
C9 C5 H5 . . 119.5 ?
C5 C6 C7 . . 119.97(17) ?
C5 C6 H6 . . 120.0 ?
C7 C6 H6 . . 120.0 ?
C8 C7 C6 . . 120.50(17) ?
C8 C7 H7 . . 119.8 ?
C6 C7 H7 . . 119.8 ?
C7 C8 C10 . . 121.51(16) ?
C7 C8 H8 . . 119.2 ?
C10 C8 H8 . . 119.2 ?
C4 C9 C5 . . 120.89(16) ?
C4 C9 C10 . . 119.45(16) ?
C5 C9 C10 . . 119.66(16) ?
C8 C10 C9 . . 117.32(15) ?
C8 C10 C1 . . 123.64(15) ?
C9 C10 C1 . . 119.00(15) ?
C16 C11 C12 . . 118.02(15) ?
C16 C11 C1 . . 120.51(14) ?
C12 C11 C1 . . 121.44(14) ?
C13 C12 C11 . . 121.06(15) ?
C13 C12 H12 . . 119.5 ?
C11 C12 H12 . . 119.5 ?
C12 C13 C14 . . 120.24(15) ?
C12 C13 H13 . . 119.9 ?
C14 C13 H13 . . 119.9 ?
C13 C14 C15 . . 119.33(15) ?
C13 C14 C41 . . 119.53(14) ?
C15 C14 C41 . . 121.06(15) ?
C16 C15 C14 . . 119.96(15) ?
C16 C15 H15 . . 120.0 ?
C14 C15 H15 . . 120.0 ?
C15 C16 C11 . . 121.24(14) ?
C15 C16 H16 . . 119.4 ?
C11 C16 H16 . . 119.4 ?
O42 C41 O41 . . 122.96(15) ?
O42 C41 C14 . . 119.94(15) ?
O41 C41 C14 . . 117.08(14) ?

loop_
_geom_bond_atom_site_label_1
_geom_bond_atom_site_label_2
_geom_bond_site_symmetry_2
_geom_bond_distance
_geom_bond_publ_flag
O41 C41 . 1.286(2) ?
O41 H41 . 0.8400 ?
O42 C41 . 1.251(2) ?
O42 H42 . 0.8806 ?
C1 C2 . 1.379(2) ?
C1 C10 . 1.435(2) ?
C1 C11 . 1.489(2) ?
C2 C3 . 1.407(2) ?
C2 H2 . 0.9500 ?
C3 C4 . 1.365(3) ?
C3 H3 . 0.9500 ?
C4 C9 . 1.415(2) ?
C4 H4 . 0.9500 ?
C5 C6 . 1.361(3) ?
C5 C9 . 1.420(2) ?
C5 H5 . 0.9500 ?
C6 C7 . 1.407(3) ?
C6 H6 . 0.9500 ?
C7 C8 . 1.370(2) ?
C7 H7 . 0.9500 ?
C8 C10 . 1.423(2) ?
C8 H8 . 0.9500 ?
C9 C10 . 1.426(2) ?
C11 C16 . 1.396(2) ?
C11 C12 . 1.401(2) ?
C12 C13 . 1.379(2) ?
C12 H12 . 0.9500 ?
C13 C14 . 1.395(2) ?
C13 H13 . 0.9500 ?
C14 C15 . 1.395(2) ?
C14 C41 . 1.477(2) ?
C15 C16 . 1.384(2) ?
C15 H15 . 0.9500 ?
C16 H16 . 0.9500 ?

loop_
_geom_hbond_atom_site_label_D
_geom_hbond_atom_site_label_H
_geom_hbond_atom_site_label_A
_geom_hbond_site_symmetry_A
_geom_hbond_distance_DH
_geom_hbond_distance_HA
_geom_hbond_distance_DA
_geom_hbond_angle_DHA
_geom_hbond_publ_flag
O41 H41 O42 3_666 0.84 1.79 2.6161(18) 170 y
O42 H42 O41 3_666 0.88 1.75 2.6161(18) 168 y

loop_
_geom_torsion_atom_site_label_1
_geom_torsion_atom_site_label_2
_geom_torsion_atom_site_label_3
_geom_torsion_atom_site_label_4
_geom_torsion_site_symmetry_1
_geom_torsion_site_symmetry_2
_geom_torsion_site_symmetry_3
_geom_torsion_site_symmetry_4
_geom_torsion
_geom_torsion_publ_flag
C10 C1 C2 C3 . . . . -1.9(2) ?
C11 C1 C2 C3 . . . . 178.11(14) ?
C1 C2 C3 C4 . . . . -0.3(3) ?
C2 C3 C4 C9 . . . . 1.7(3) ?
C9 C5 C6 C7 . . . . -0.2(3) ?
C5 C6 C7 C8 . . . . -0.5(3) ?
C6 C7 C8 C10 . . . . -0.5(3) ?
C3 C4 C9 C5 . . . . 178.49(16) ?
C3 C4 C9 C10 . . . . -1.0(2) ?
C6 C5 C9 C4 . . . . -177.62(16) ?
C6 C5 C9 C10 . . . . 1.9(2) ?
C7 C8 C10 C9 . . . . 2.1(2) ?
C7 C8 C10 C1 . . . . 179.89(15) ?
C4 C9 C10 C8 . . . . 176.77(15) ?
C5 C9 C10 C8 . . . . -2.7(2) ?
C4 C9 C10 C1 . . . . -1.2(2) ?
C5 C9 C10 C1 . . . . 179.34(15) ?
C2 C1 C10 C8 . . . . -175.23(15) ?
C11 C1 C10 C8 . . . . 4.8(2) ?
C2 C1 C10 C9 . . . . 2.6(2) ?
C11 C1 C10 C9 . . . . -177.44(14) ?
C2 C1 C11 C16 . . . . 46.9(2) ?
C10 C1 C11 C16 . . . . -133.14(16) ?
C2 C1 C11 C12 . . . . -131.12(17) ?
C10 C1 C11 C12 . . . . 48.9(2) ?
C16 C11 C12 C13 . . . . 3.1(2) ?
C1 C11 C12 C13 . . . . -178.82(15) ?
C11 C12 C13 C14 . . . . 0.2(2) ?
C12 C13 C14 C15 . . . . -3.0(2) ?
C12 C13 C14 C41 . . . . 173.74(15) ?
C13 C14 C15 C16 . . . . 2.5(2) ?
C41 C14 C15 C16 . . . . -174.24(15) ?
C14 C15 C16 C11 . . . . 0.9(2) ?
C12 C11 C16 C15 . . . . -3.7(2) ?
C1 C11 C16 C15 . . . . 178.25(15) ?
C13 C14 C41 O42 . . . . -0.1(2) ?
C15 C14 C41 O42 . . . . 176.61(17) ?
C13 C14 C41 O41 . . . . -178.49(15) ?
C15 C14 C41 O41 . . . . -1.8(2) ?
